data_2211100
loop_
_publ_author_name
'Wen, Hui-Liang'
'Zuo, Jun-Hui'
'Ding, Liang'
'Lai, Bo-Wen'
'Liu, Chong-Bo'

_publ_section_title
;
 2-Benzyl-1,2-benzisothiazol-3(2<i>H</i>)-one 1,1-dioxide
;
_journal_coeditor_code LH2193
_journal_issue 11
_journal_name_full 'Acta Crystallographica Section E'
_journal_page_first o5061
_journal_page_last o5062
_journal_paper_doi 10.1107/S160053680604116X
_journal_volume 62
_journal_year 2006
_chemical_formula_moiety 'C14 H11 N O3 S'
_chemical_formula_sum 'C14 H11 N O3 S'
_chemical_formula_weight 273.30
_chemical_name_systematic
;
 ?
;
_space_group_IT_number 14
_symmetry_cell_setting monoclinic
_symmetry_space_group_name_Hall '-P 2yn'
_symmetry_space_group_name_H-M 'P 1 21/n 1'
_atom_sites_solution_hydrogens geom
_atom_sites_solution_primary direct
_atom_sites_solution_secondary difmap
_audit_creation_method SHELXL-97
_cell_angle_alpha 90.00
_cell_angle_beta 98.459(4)
_cell_angle_gamma 90.00
_cell_formula_units_Z 4
_cell_length_a 6.6073(18)
_cell_length_b 10.223(3)
_cell_length_c 18.221(5)
_cell_measurement_reflns_used 4168
_cell_measurement_temperature 113(2)
_cell_measurement_theta_max 28.7
_cell_measurement_theta_min 2.3
_cell_volume 1217.4(6)
_computing_cell_refinement CrystalClear
_computing_data_collection 'CrystalClear (Rigaku/MSC, 2005)'
_computing_data_reduction CrystalClear
_computing_molecular_graphics 'CrystalStructure (Rigaku/MSC, 2005)'
_computing_publication_material CrystalStructure
_computing_structure_refinement 'SHELXL-97 (Sheldrick, 1997)'
_computing_structure_solution 'SHELXS-97 (Sheldrick, 1997)'
_diffrn_ambient_temperature 113(2)
_diffrn_detector_area_resol_mean 7.31
_diffrn_measured_fraction_theta_full 0.986
_diffrn_measured_fraction_theta_max 0.986
_diffrn_measurement_device_type 'Rigaku Saturn'
_diffrn_measurement_method \w
_diffrn_radiation_monochromator confocal
_diffrn_radiation_source 'rotating anode'
_diffrn_radiation_type MoK\a
_diffrn_radiation_wavelength 0.71070
_diffrn_reflns_av_R_equivalents 0.0346
_diffrn_reflns_av_sigmaI/netI 0.0364
_diffrn_reflns_limit_h_max 8
_diffrn_reflns_limit_h_min -7
_diffrn_reflns_limit_k_max 13
_diffrn_reflns_limit_k_min -12
_diffrn_reflns_limit_l_max 24
_diffrn_reflns_limit_l_min -24
_diffrn_reflns_number 11532
_diffrn_reflns_theta_full 28.68
_diffrn_reflns_theta_max 28.68
_diffrn_reflns_theta_min 2.26
_exptl_absorpt_coefficient_mu 0.268
_exptl_absorpt_correction_T_max 0.9384
_exptl_absorpt_correction_T_min 0.9190
_exptl_absorpt_correction_type multi-scan
_exptl_absorpt_process_details '(Jacobson, 1998)'
_exptl_crystal_colour colorless
_exptl_crystal_density_diffrn 1.491
_exptl_crystal_density_method 'not measured'
_exptl_crystal_description block
_exptl_crystal_F_000 568
_exptl_crystal_size_max 0.32
_exptl_crystal_size_mid 0.28
_exptl_crystal_size_min 0.24
_refine_diff_density_max 0.365
_refine_diff_density_min -0.453
_refine_ls_extinction_coef 0.037(4)
_refine_ls_extinction_expression Fc^*^=kFc[1+0.001xFc^2^\l^3^/sin(2\q)]^-1/4^
_refine_ls_extinction_method SHELXL97
_refine_ls_goodness_of_fit_ref 1.126
_refine_ls_hydrogen_treatment constr
_refine_ls_matrix_type full
_refine_ls_number_parameters 174
_refine_ls_number_reflns 3095
_refine_ls_number_restraints 0
_refine_ls_restrained_S_all 1.126
_refine_ls_R_factor_all 0.0404
_refine_ls_R_factor_gt 0.0319
_refine_ls_shift/su_max 0.000
_refine_ls_shift/su_mean 0.000
_refine_ls_structure_factor_coef Fsqd
_refine_ls_weighting_details 'calc w=1/[\s^2^(Fo^2^)+(0.0593P)^2^] where P=(Fo^2^+2Fc^2^)/3'
_refine_ls_weighting_scheme calc
_refine_ls_wR_factor_gt 0.0961
_refine_ls_wR_factor_ref 0.0995
_reflns_number_gt 2407
_reflns_number_total 3095
_reflns_threshold_expression I>2\s(I)
_cod_data_source_file lh2193.cif
_cod_data_source_block I
_cod_original_cell_volume 1217.3(6)
_cod_database_code 2211100
_cod_database_fobs_code 2211100

loop_
_symmetry_equiv_pos_as_xyz
'x, y, z'
'-x+1/2, y+1/2, -z+1/2'
'-x, -y, -z'
'x-1/2, -y-1/2, z-1/2'

loop_
_atom_site_type_symbol
_atom_site_label
_atom_site_fract_x
_atom_site_fract_y
_atom_site_fract_z
_atom_site_U_iso_or_equiv
_atom_site_adp_type
_atom_site_calc_flag
_atom_site_refinement_flags
_atom_site_occupancy
S S1 0.27468(5) 0.39036(3) 0.057657(18) 0.01345(12) Uani d . 1
O O1 0.78969(14) 0.37272(10) 0.17415(6) 0.0218(2) Uani d . 1
O O2 0.12807(13) 0.28842(9) 0.06234(6) 0.0186(2) Uani d . 1
O O3 0.26725(14) 0.45438(10) -0.01269(5) 0.0193(2) Uani d . 1
N N1 0.50961(16) 0.33409(11) 0.08645(6) 0.0143(2) Uani d . 1
C C1 0.6151(2) 0.39697(13) 0.14796(8) 0.0147(3) Uani d . 1
C C2 0.47716(19) 0.49523(12) 0.17553(7) 0.0145(3) Uani d . 1
C C3 0.28609(19) 0.50127(13) 0.13159(7) 0.0142(3) Uani d . 1
C C4 0.1324(2) 0.58406(13) 0.14819(8) 0.0175(3) Uani d . 1
H H4 0.0023 0.5873 0.1181 0.021 Uiso calc R 1
C C5 0.1777(2) 0.66163(14) 0.21070(9) 0.0203(3) Uani d . 1
H H5 0.0758 0.7191 0.2238 0.024 Uiso calc R 1
C C6 0.3692(2) 0.65783(14) 0.25519(8) 0.0192(3) Uani d . 1
H H6 0.3958 0.7128 0.2976 0.023 Uiso calc R 1
C C7 0.5210(2) 0.57381(14) 0.23761(8) 0.0177(3) Uani d . 1
H H7 0.6513 0.5706 0.2675 0.021 Uiso calc R 1
C C8 0.61192(19) 0.24306(13) 0.04181(8) 0.0158(3) Uani d . 1
H H8A 0.7479 0.2789 0.0360 0.019 Uiso calc R 1
H H8B 0.5307 0.2362 -0.0082 0.019 Uiso calc R 1
C C9 0.6394(2) 0.10802(12) 0.07527(7) 0.0147(3) Uani d . 1
C C10 0.4931(2) 0.05155(14) 0.11285(8) 0.0190(3) Uani d . 1
H H10 0.3730 0.0992 0.1187 0.023 Uiso calc R 1
C C11 0.5206(2) -0.07371(15) 0.14194(9) 0.0226(3) Uani d . 1
H H11 0.4208 -0.1107 0.1683 0.027 Uiso calc R 1
C C12 0.6938(2) -0.14523(14) 0.13261(9) 0.0227(3) Uani d . 1
H H12 0.7122 -0.2312 0.1523 0.027 Uiso calc R 1
C C13 0.8393(2) -0.09053(14) 0.09447(9) 0.0220(3) Uani d . 1
H H13 0.9568 -0.1396 0.0872 0.026 Uiso calc R 1
C C14 0.8139(2) 0.03614(14) 0.06678(8) 0.0182(3) Uani d . 1
H H14 0.9161 0.0740 0.0419 0.022 Uiso calc R 1

loop_
_atom_site_aniso_label
_atom_site_aniso_U_11
_atom_site_aniso_U_22
_atom_site_aniso_U_33
_atom_site_aniso_U_12
_atom_site_aniso_U_13
_atom_site_aniso_U_23
S1 0.01135(18) 0.01441(18) 0.01385(18) -0.00060(12) -0.00057(12) 0.00056(13)
O1 0.0149(5) 0.0294(6) 0.0195(5) 0.0038(4) -0.0028(4) -0.0002(4)
O2 0.0145(5) 0.0165(5) 0.0247(6) -0.0044(4) 0.0025(4) -0.0015(4)
O3 0.0183(5) 0.0241(5) 0.0144(5) -0.0009(4) -0.0013(4) 0.0047(4)
N1 0.0125(5) 0.0152(6) 0.0148(6) 0.0014(4) 0.0009(4) 0.0002(5)
C1 0.0143(6) 0.0160(6) 0.0139(6) -0.0017(5) 0.0021(5) 0.0024(5)
C2 0.0144(6) 0.0136(6) 0.0152(7) -0.0011(5) 0.0013(5) 0.0024(5)
C3 0.0149(6) 0.0129(6) 0.0145(6) -0.0006(5) 0.0007(5) 0.0007(5)
C4 0.0146(6) 0.0170(7) 0.0201(7) -0.0002(5) -0.0006(5) 0.0002(6)
C5 0.0208(7) 0.0170(7) 0.0237(8) 0.0020(6) 0.0049(6) -0.0018(6)
C6 0.0239(7) 0.0173(7) 0.0165(7) -0.0022(6) 0.0032(5) -0.0019(6)
C7 0.0174(7) 0.0199(7) 0.0147(7) -0.0031(5) -0.0012(5) 0.0011(6)
C8 0.0152(6) 0.0181(7) 0.0146(7) 0.0010(5) 0.0039(5) 0.0010(5)
C9 0.0168(6) 0.0141(6) 0.0126(6) -0.0012(5) -0.0003(5) -0.0021(5)
C10 0.0177(7) 0.0202(7) 0.0191(7) -0.0009(5) 0.0028(5) -0.0002(6)
C11 0.0236(7) 0.0202(7) 0.0237(8) -0.0068(6) 0.0026(6) 0.0027(6)
C12 0.0307(8) 0.0140(7) 0.0221(8) -0.0014(6) -0.0008(6) 0.0009(6)
C13 0.0249(7) 0.0174(7) 0.0235(8) 0.0045(6) 0.0026(6) -0.0020(6)
C14 0.0197(7) 0.0185(7) 0.0166(7) 0.0002(5) 0.0031(5) -0.0009(5)

loop_
_atom_type_symbol
_atom_type_description
_atom_type_scat_dispersion_real
_atom_type_scat_dispersion_imag
_atom_type_scat_source
C C 0.0033 0.0016 'International Tables Vol C Tables 4.2.6.8 and 6.1.1.4'
H H 0.0000 0.0000 'International Tables Vol C Tables 4.2.6.8 and 6.1.1.4'
N N 0.0061 0.0033 'International Tables Vol C Tables 4.2.6.8 and 6.1.1.4'
O O 0.0106 0.0060 'International Tables Vol C Tables 4.2.6.8 and 6.1.1.4'
S S 0.1246 0.1234 'International Tables Vol C Tables 4.2.6.8 and 6.1.1.4'

loop_
_geom_angle_atom_site_label_1
_geom_angle_atom_site_label_2
_geom_angle_atom_site_label_3
_geom_angle
_geom_angle_publ_flag
O3 S1 O2 116.77(6) yes
O3 S1 N1 110.30(6) yes
O2 S1 N1 109.67(6) yes
O3 S1 C3 112.56(7) yes
O2 S1 C3 112.16(6) yes
N1 S1 C3 92.78(6) yes
C1 N1 C8 121.65(11) yes
C1 N1 S1 115.36(9) yes
C8 N1 S1 121.94(9) yes
O1 C1 N1 124.14(13) ?
O1 C1 C2 126.90(13) ?
N1 C1 C2 108.95(11) ?
C7 C2 C3 120.48(12) ?
C7 C2 C1 127.00(12) ?
C3 C2 C1 112.52(12) ?
C4 C3 C2 122.11(13) ?
C4 C3 S1 127.66(10) ?
C2 C3 S1 110.22(10) ?
C5 C4 C3 116.86(12) ?
C5 C4 H4 121.6 ?
C3 C4 H4 121.6 ?
C4 C5 C6 121.91(13) ?
C4 C5 H5 119.0 ?
C6 C5 H5 119.0 ?
C7 C6 C5 120.26(14) ?
C7 C6 H6 119.9 ?
C5 C6 H6 119.9 ?
C2 C7 C6 118.38(13) ?
C2 C7 H7 120.8 ?
C6 C7 H7 120.8 ?
N1 C8 C9 113.25(11) ?
N1 C8 H8A 108.9 ?
C9 C8 H8A 108.9 ?
N1 C8 H8B 108.9 ?
C9 C8 H8B 108.9 ?
H8A C8 H8B 107.7 ?
C10 C9 C14 118.82(13) ?
C10 C9 C8 121.86(12) ?
C14 C9 C8 119.30(12) ?
C11 C10 C9 120.65(13) ?
C11 C10 H10 119.7 ?
C9 C10 H10 119.7 ?
C10 C11 C12 120.21(14) ?
C10 C11 H11 119.9 ?
C12 C11 H11 119.9 ?
C13 C12 C11 119.62(14) ?
C13 C12 H12 120.2 ?
C11 C12 H12 120.2 ?
C12 C13 C14 120.14(13) ?
C12 C13 H13 119.9 ?
C14 C13 H13 119.9 ?
C13 C14 C9 120.54(13) ?
C13 C14 H14 119.7 ?
C9 C14 H14 119.7 ?

loop_
_geom_bond_atom_site_label_1
_geom_bond_atom_site_label_2
_geom_bond_distance
_geom_bond_publ_flag
S1 O3 1.4336(10) yes
S1 O2 1.4339(10) yes
S1 N1 1.6661(12) yes
S1 C3 1.7538(14) yes
O1 C1 1.2076(16) yes
N1 C1 1.3875(18) yes
N1 C8 1.4651(17) yes
C1 C2 1.4921(19) ?
C2 C7 1.3828(19) ?
C2 C3 1.3933(18) ?
C3 C4 1.3891(19) ?
C4 C5 1.384(2) ?
C4 H4 0.9500 ?
C5 C6 1.399(2) ?
C5 H5 0.9500 ?
C6 C7 1.393(2) ?
C6 H6 0.9500 ?
C7 H7 0.9500 ?
C8 C9 1.5092(18) ?
C8 H8A 0.9900 ?
C8 H8B 0.9900 ?
C9 C10 1.3899(19) ?
C9 C14 1.3945(19) ?
C10 C11 1.388(2) ?
C10 H10 0.9500 ?
C11 C12 1.389(2) ?
C11 H11 0.9500 ?
C12 C13 1.385(2) ?
C12 H12 0.9500 ?
C13 C14 1.391(2) ?
C13 H13 0.9500 ?
C14 H14 0.9500 ?

loop_
_geom_hbond_atom_site_label_D
_geom_hbond_atom_site_label_H
_geom_hbond_atom_site_label_A
_geom_hbond_site_symmetry_A
_geom_hbond_distance_DH
_geom_hbond_distance_HA
_geom_hbond_distance_DA
_geom_hbond_angle_DHA
_geom_hbond_publ_flag
C8 H8A O2 1_655 0.99 2.49 3.4074(18) 154 yes
C4 H4 O3 3_565 0.95 2.46 3.3623(19) 159 yes

loop_
_geom_torsion_atom_site_label_1
_geom_torsion_atom_site_label_2
_geom_torsion_atom_site_label_3
_geom_torsion_atom_site_label_4
_geom_torsion
O3 S1 N1 C1 111.40(11)
O2 S1 N1 C1 -118.65(10)
C3 S1 N1 C1 -3.91(11)
O3 S1 N1 C8 -57.12(12)
O2 S1 N1 C8 72.84(11)
C3 S1 N1 C8 -172.42(11)
C8 N1 C1 O1 -8.1(2)
S1 N1 C1 O1 -176.61(11)
C8 N1 C1 C2 172.73(11)
S1 N1 C1 C2 4.18(14)
O1 C1 C2 C7 -2.3(2)
N1 C1 C2 C7 176.84(13)
O1 C1 C2 C3 178.56(13)
N1 C1 C2 C3 -2.26(16)
C7 C2 C3 C4 -0.7(2)
C1 C2 C3 C4 178.47(12)
C7 C2 C3 S1 -179.58(10)
C1 C2 C3 S1 -0.42(15)
O3 S1 C3 C4 70.20(14)
O2 S1 C3 C4 -63.89(14)
N1 S1 C3 C4 -176.45(13)
O3 S1 C3 C2 -110.99(10)
O2 S1 C3 C2 114.92(10)
N1 S1 C3 C2 2.36(11)
C2 C3 C4 C5 0.3(2)
S1 C3 C4 C5 178.99(11)
C3 C4 C5 C6 0.3(2)
C4 C5 C6 C7 -0.4(2)
C3 C2 C7 C6 0.5(2)
C1 C2 C7 C6 -178.54(13)
C5 C6 C7 C2 0.0(2)
C1 N1 C8 C9 80.73(15)
S1 N1 C8 C9 -111.47(11)
N1 C8 C9 C10 36.26(18)
N1 C8 C9 C14 -145.40(12)
C14 C9 C10 C11 0.5(2)
C8 C9 C10 C11 178.85(13)
C9 C10 C11 C12 -1.2(2)
C10 C11 C12 C13 0.4(2)
C11 C12 C13 C14 1.1(2)
C12 C13 C14 C9 -1.8(2)
C10 C9 C14 C13 1.0(2)
C8 C9 C14 C13 -177.43(13)

loop_
_cod_related_entry_id
_cod_related_entry_database
_cod_related_entry_code
1 ChemSpider 86520
